data_4038963
loop_
_publ_author_name
'Vasin, V.A.'
'Kalyazina, V.A.'
'Petrova, P.S.'
'Somov, N.V.'

_publ_section_title
;
 Reaction of Methyl Vinyl Sulfone with Schiff Bases Derived from -Alanine
 Methyl Ester and Aromatic Aldehydes
;
_journal_issue 4
_journal_name_full
;
 RUSSIAN JOURNAL OF ORGANIC CHEMISTRY
;
_journal_page_first 426435
_journal_page_last -
_journal_paper_doi 10.1134/S107042801904002X
_journal_volume 55
_journal_year 2019
_chemical_formula_sum 'C14 H18 Br N O4 S'
_chemical_formula_weight 376.26
_space_group_IT_number 14
_space_group_name_Hall '-P 2ybc'
_space_group_name_H-M_alt 'P 1 21/c 1'
_symmetry_cell_setting monoclinic
_symmetry_space_group_name_H-M 'P 1 21/c 1'
_atom_sites_solution_hydrogens geom
_atom_sites_solution_primary direct
_atom_sites_solution_secondary difmap
_audit_creation_date 2012-09-28T15:38:14-00:00
_audit_creation_method 'WinGX routine CIF_UPDATE'
_cell_angle_alpha 90
_cell_angle_beta 111.495(2)
_cell_angle_gamma 90
_cell_formula_units_Z 4
_cell_length_a 11.0752(2)
_cell_length_b 10.4369(2)
_cell_length_c 14.7957(3)
_cell_measurement_reflns_used 9208
_cell_measurement_temperature 293(2)
_cell_measurement_theta_max 32.933
_cell_measurement_theta_min 3.4648
_cell_volume 1591.30(5)
_computing_cell_refinement
;
        CrysAlisPro, Agilent Technologies,
        Version 1.171.35.21 (release 20-01-2012 CrysAlis171 .NET)
        (compiled Jan 23 2012,18:06:46)
;
_computing_data_collection
;
        CrysAlisPro, Agilent Technologies,
        Version 1.171.35.21 (release 20-01-2012 CrysAlis171 .NET)
        (compiled Jan 23 2012,18:06:46)
;
_computing_data_reduction
;
        CrysAlisPro, Agilent Technologies,
        Version 1.171.35.21 (release 20-01-2012 CrysAlis171 .NET)
        (compiled Jan 23 2012,18:06:46)
;
_computing_structure_refinement 'SHELXL-97 (Sheldrick, 1997)'
_computing_structure_solution 'SHELXS-97 (Sheldrick, 1990)'
_diffrn_ambient_temperature 293(2)
_diffrn_detector_area_resol_mean 16.0302
_diffrn_measured_fraction_theta_full 0.999
_diffrn_measured_fraction_theta_max 0.999
_diffrn_measurement_device_type 'Xcalibur, Sapphire3, Gemini'
_diffrn_measurement_method '\w scans'
_diffrn_orient_matrix_UB_11 0.0158615
_diffrn_orient_matrix_UB_12 0.0458536
_diffrn_orient_matrix_UB_13 -0.0292798
_diffrn_orient_matrix_UB_21 0.0550439
_diffrn_orient_matrix_UB_22 0.0189899
_diffrn_orient_matrix_UB_23 0.0405694
_diffrn_orient_matrix_UB_31 0.0381549
_diffrn_orient_matrix_UB_32 -0.0464248
_diffrn_orient_matrix_UB_33 -0.0123119
_diffrn_radiation_monochromator graphite
_diffrn_radiation_type MoK\a
_diffrn_radiation_wavelength 0.71073
_diffrn_reflns_av_R_equivalents 0.0249
_diffrn_reflns_av_unetI/netI 0.0162
_diffrn_reflns_limit_h_max 15
_diffrn_reflns_limit_h_min -15
_diffrn_reflns_limit_k_max 14
_diffrn_reflns_limit_k_min -14
_diffrn_reflns_limit_l_max 21
_diffrn_reflns_limit_l_min -21
_diffrn_reflns_number 29623
_diffrn_reflns_theta_full 30.5
_diffrn_reflns_theta_max 30.5
_diffrn_reflns_theta_min 3.47
_exptl_absorpt_coefficient_mu 2.728
_exptl_absorpt_correction_T_max 1
_exptl_absorpt_correction_T_min 0.83785
_exptl_absorpt_correction_type multi-scan
_exptl_absorpt_process_details
;
        CrysAlisPro, Agilent Technologies,
        Version 1.171.35.21 (release 20-01-2012 CrysAlis171 .NET)
        (compiled Jan 23 2012,18:06:46)
        Empirical absorption correction using spherical harmonics,
 implemented in SCALE3 ABSPACK scaling algorithm.
;
_exptl_crystal_density_diffrn 1.571
_exptl_crystal_density_method 'not measured'
_exptl_crystal_F_000 768
_exptl_crystal_size_max 0.2796
_exptl_crystal_size_mid 0.1848
_exptl_crystal_size_min 0.1654
_refine_diff_density_max 0.601
_refine_diff_density_min -0.64
_refine_diff_density_rms 0.051
_refine_ls_extinction_method none
_refine_ls_goodness_of_fit_ref 1.041
_refine_ls_hydrogen_treatment refall
_refine_ls_matrix_type full
_refine_ls_number_parameters 262
_refine_ls_number_reflns 4854
_refine_ls_number_restraints 3
_refine_ls_restrained_S_all 1.041
_refine_ls_R_factor_all 0.0467
_refine_ls_R_factor_gt 0.0346
_refine_ls_shift/su_max 0.001
_refine_ls_shift/su_mean 0
_refine_ls_structure_factor_coef Fsqd
_refine_ls_weighting_details 'calc w=1/[\s^2^(Fo^2^)+(0.0380P)^2^+0.6428P] where P=(Fo^2^+2Fc^2^)/3'
_refine_ls_weighting_scheme calc
_refine_ls_wR_factor_gt 0.0809
_refine_ls_wR_factor_ref 0.0863
_reflns_number_gt 3909
_reflns_number_total 4854
_reflns_threshold_expression >2sigma(I)
_cod_data_source_file tmp88rg4fpr
_cod_data_source_block pro45_270912
_cod_database_code 4038963

loop_
_symmetry_equiv_pos_as_xyz
'x, y, z'
'-x, y+1/2, -z+1/2'
'-x, -y, -z'
'x, -y-1/2, z-1/2'

loop_
_atom_site_label
_atom_site_type_symbol
_atom_site_fract_x
_atom_site_fract_y
_atom_site_fract_z
_atom_site_U_iso_or_equiv
_atom_site_adp_type
_atom_site_occupancy
_atom_site_symmetry_multiplicity
_atom_site_calc_flag
_atom_site_refinement_flags
_atom_site_disorder_assembly
_atom_site_disorder_group
C1 C 0.1298(2) 0.6284(3) 0.6360(2) 0.0596(6) Uani 1 1 d . . .
C2 C -0.01967(16) 0.53806(16) 0.74493(11) 0.0337(3) Uani 1 1 d . . .
C3 C 0.05238(16) 0.58613(17) 0.85035(12) 0.0355(3) Uani 1 1 d . . .
N1 N -0.03822(15) 0.66792(16) 0.87370(11) 0.0398(3) Uani 1 1 d . . .
C5 C -0.15896(18) 0.5247(2) 0.74229(14) 0.0416(4) Uani 1 1 d . . .
C6 C 0.18685(16) 0.64169(16) 0.87957(11) 0.0349(3) Uani 1 1 d . . .
C7 C 0.21525(18) 0.76586(18) 0.91424(13) 0.0396(4) Uani 1 1 d . . .
C8 C 0.34084(19) 0.81242(19) 0.94564(14) 0.0446(4) Uani 1 1 d . . .
C9 C 0.43900(18) 0.7348(2) 0.94166(13) 0.0433(4) Uani 1 1 d . . .
C10 C 0.41349(19) 0.6109(2) 0.90749(16) 0.0507(5) Uani 1 1 d . . .
C11 C 0.28792(19) 0.56483(19) 0.87735(15) 0.0464(4) Uani 1 1 d . . .
C12 C -0.1986(2) 0.5274(2) 0.90140(17) 0.0531(5) Uani 1 1 d . . .
C13 C -0.26583(19) 0.7152(2) 0.78822(14) 0.0449(4) Uani 1 1 d . . .
C14 C -0.4887(3) 0.7612(4) 0.7123(2) 0.0824(9) Uani 1 1 d . . .
O1 O -0.11506(14) 0.58294(15) 0.55940(9) 0.0523(3) Uani 1 1 d . . .
O2 O -0.04461(18) 0.76864(13) 0.66803(11) 0.0567(4) Uani 1 1 d . . .
O3 O -0.38576(14) 0.66833(18) 0.75416(12) 0.0616(4) Uani 1 1 d . . .
O4 O -0.24106(17) 0.82622(16) 0.78624(13) 0.0623(4) Uani 1 1 d . . .
S1 S -0.02272(4) 0.63890(4) 0.64609(3) 0.03667(10) Uani 1 1 d . . .
C4 C -0.16599(17) 0.60890(18) 0.82752(12) 0.0390(4) Uani 1 1 d . . .
Br1 Br 0.61165(2) 0.79767(3) 0.986180(17) 0.06074(9) Uani 1 1 d . . .
H9 H 0.0134(18) 0.4575(18) 0.7321(13) 0.033(5) Uiso 1 1 d . . .
H8 H 0.0580(18) 0.507(2) 0.8876(14) 0.038(5) Uiso 1 1 d . . .
H4 H 0.153(2) 0.816(2) 0.9173(16) 0.045(6) Uiso 1 1 d . . .
H7 H 0.274(2) 0.481(2) 0.8564(17) 0.054(6) Uiso 1 1 d . . .
H10 H -0.219(2) 0.548(2) 0.6846(16) 0.046(6) Uiso 1 1 d . . .
H5 H 0.357(2) 0.897(3) 0.9681(18) 0.058(6) Uiso 1 1 d . . .
H6 H 0.471(3) 0.559(3) 0.9070(19) 0.068(8) Uiso 1 1 d . . .
H11 H -0.168(2) 0.437(2) 0.7551(16) 0.051(6) Uiso 1 1 d . . .
H1 H 0.120(3) 0.679(3) 0.577(2) 0.077(9) Uiso 1 1 d . . .
H3 H 0.144(3) 0.547(3) 0.628(2) 0.082(10) Uiso 1 1 d . . .
H2 H 0.190(3) 0.667(3) 0.694(2) 0.072(8) Uiso 1 1 d . . .
H14 H -0.134(2) 0.462(2) 0.9278(17) 0.054(6) Uiso 1 1 d . . .
H12 H -0.277(3) 0.481(3) 0.870(2) 0.072(8) Uiso 1 1 d . . .
H13 H -0.205(2) 0.582(2) 0.9544(19) 0.061(7) Uiso 1 1 d . . .
H17 H -0.478(3) 0.800(3) 0.655(2) 0.094(11) Uiso 1 1 d D . .
H15 H -0.489(4) 0.826(4) 0.754(3) 0.144(18) Uiso 1 1 d D . .
H16 H -0.560(4) 0.714(4) 0.694(3) 0.130(16) Uiso 1 1 d D . .
H18 H -0.041(2) 0.740(2) 0.8443(16) 0.044(6) Uiso 1 1 d . . .

loop_
_atom_site_aniso_label
_atom_site_aniso_U_11
_atom_site_aniso_U_22
_atom_site_aniso_U_33
_atom_site_aniso_U_23
_atom_site_aniso_U_13
_atom_site_aniso_U_12
C1 0.0544(12) 0.0768(17) 0.0546(13) 0.0047(12) 0.0285(11) -0.0025(12)
C2 0.0393(8) 0.0303(8) 0.0295(7) -0.0008(6) 0.0100(6) -0.0007(6)
C3 0.0395(8) 0.0356(8) 0.0284(7) -0.0013(6) 0.0089(6) 0.0006(7)
N1 0.0398(7) 0.0435(8) 0.0352(7) -0.0043(6) 0.0129(6) 0.0010(6)
C5 0.0410(9) 0.0441(10) 0.0378(9) -0.0026(7) 0.0123(7) -0.0068(8)
C6 0.0382(8) 0.0375(8) 0.0250(7) -0.0005(6) 0.0067(6) 0.0033(6)
C7 0.0399(8) 0.0383(9) 0.0357(8) -0.0031(7) 0.0079(7) 0.0062(7)
C8 0.0454(10) 0.0398(10) 0.0401(9) -0.0067(7) 0.0055(8) -0.0004(8)
C9 0.0390(8) 0.0520(10) 0.0322(8) -0.0060(7) 0.0053(7) -0.0023(8)
C10 0.0394(9) 0.0549(12) 0.0524(11) -0.0126(9) 0.0103(8) 0.0089(8)
C11 0.0447(10) 0.0382(9) 0.0509(11) -0.0118(8) 0.0112(8) 0.0034(8)
C12 0.0561(12) 0.0605(13) 0.0471(11) 0.0166(10) 0.0239(10) 0.0038(11)
C13 0.0438(9) 0.0569(12) 0.0366(9) 0.0079(8) 0.0178(8) 0.0062(8)
C14 0.0521(15) 0.126(3) 0.0619(17) 0.0227(19) 0.0124(12) 0.0281(17)
O1 0.0547(8) 0.0623(9) 0.0318(6) -0.0025(6) 0.0063(6) -0.0040(7)
O2 0.0879(11) 0.0330(7) 0.0530(8) 0.0037(6) 0.0305(8) 0.0037(7)
O3 0.0399(7) 0.0804(11) 0.0579(9) 0.0101(8) 0.0100(7) 0.0063(7)
O4 0.0645(10) 0.0505(9) 0.0743(11) 0.0155(8) 0.0284(9) 0.0126(7)
S1 0.0435(2) 0.0354(2) 0.03014(19) 0.00059(15) 0.01228(16) 0.00023(16)
C4 0.0387(8) 0.0438(9) 0.0340(8) 0.0042(7) 0.0129(7) -0.0004(7)
Br1 0.04013(11) 0.07768(18) 0.05737(14) -0.01962(11) 0.00954(9) -0.01022(9)

loop_
_atom_type_symbol
_atom_type_description
_atom_type_scat_dispersion_real
_atom_type_scat_dispersion_imag
_atom_type_scat_source
C C 0.0033 0.0016 'International Tables Vol C Tables 4.2.6.8 and 6.1.1.4'
H H 0 0 'International Tables Vol C Tables 4.2.6.8 and 6.1.1.4'
O O 0.0106 0.006 'International Tables Vol C Tables 4.2.6.8 and 6.1.1.4'
S S 0.1246 0.1234 'International Tables Vol C Tables 4.2.6.8 and 6.1.1.4'
N N 0.0061 0.0033 'International Tables Vol C Tables 4.2.6.8 and 6.1.1.4'
Br Br -0.2901 2.4595 'International Tables Vol C Tables 4.2.6.8 and 6.1.1.4'

loop_
_exptl_crystal_face_index_h
_exptl_crystal_face_index_k
_exptl_crystal_face_index_l
_exptl_crystal_face_perp_dist
10 0 -20 0.0829
14 0 1 0.1208
0 0 19 0.1181
-10 0 20 0.0824
1 -15 -1 0.0836
-14 1 -3 0.1159
-2 15 3 0.092
-15 -3 3 0.1035
-6 11 -7 0.1219

loop_
_geom_angle_atom_site_label_1
_geom_angle_atom_site_label_2
_geom_angle_atom_site_label_3
_geom_angle
_geom_angle_site_symmetry_1
_geom_angle_site_symmetry_3
_geom_angle_publ_flag
S1 C1 H1 103.9(17) . . ?
S1 C1 H3 107(2) . . ?
H1 C1 H3 111(3) . . ?
S1 C1 H2 105.8(17) . . ?
H1 C1 H2 113(2) . . ?
H3 C1 H2 115(3) . . ?
C5 C2 C3 101.35(13) . . ?
C5 C2 S1 108.33(12) . . ?
C3 C2 S1 118.64(12) . . ?
C5 C2 H9 111.5(11) . . ?
C3 C2 H9 112.8(11) . . ?
S1 C2 H9 104.3(11) . . ?
N1 C3 C6 113.71(14) . . ?
N1 C3 C2 106.47(13) . . ?
C6 C3 C2 120.19(14) . . ?
N1 C3 H8 105.5(11) . . ?
C6 C3 H8 108.0(11) . . ?
C2 C3 H8 101.3(12) . . ?
C3 N1 C4 106.02(14) . . ?
C3 N1 H18 107.2(15) . . ?
C4 N1 H18 106.1(15) . . ?
C2 C5 C4 105.97(14) . . ?
C2 C5 H10 112.8(13) . . ?
C4 C5 H10 112.0(14) . . ?
C2 C5 H11 105.3(14) . . ?
C4 C5 H11 109.9(14) . . ?
H10 C5 H11 111(2) . . ?
C7 C6 C11 118.26(17) . . ?
C7 C6 C3 122.15(15) . . ?
C11 C6 C3 119.48(16) . . ?
C8 C7 C6 121.09(17) . . ?
C8 C7 H4 118.8(15) . . ?
C6 C7 H4 120.1(15) . . ?
C9 C8 C7 119.52(18) . . ?
C9 C8 H5 121.1(15) . . ?
C7 C8 H5 119.4(15) . . ?
C8 C9 C10 120.61(18) . . ?
C8 C9 Br1 119.62(15) . . ?
C10 C9 Br1 119.76(15) . . ?
C9 C10 C11 119.41(18) . . ?
C9 C10 H6 124.0(19) . . ?
C11 C10 H6 116.5(19) . . ?
C10 C11 C6 121.11(18) . . ?
C10 C11 H7 117.6(14) . . ?
C6 C11 H7 121.3(15) . . ?
C4 C12 H14 110.6(14) . . ?
C4 C12 H12 109.9(16) . . ?
H14 C12 H12 104(2) . . ?
C4 C12 H13 110.3(15) . . ?
H14 C12 H13 110(2) . . ?
H12 C12 H13 111(2) . . ?
O4 C13 O3 123.69(19) . . ?
O4 C13 C4 125.12(19) . . ?
O3 C13 C4 111.18(17) . . ?
O3 C14 H17 109(2) . . ?
O3 C14 H15 114(3) . . ?
H17 C14 H15 108(3) . . ?
O3 C14 H16 103(3) . . ?
H17 C14 H16 110(3) . . ?
H15 C14 H16 113(3) . . ?
C13 O3 C14 115.8(2) . . ?
O2 S1 O1 117.47(10) . . ?
O2 S1 C1 109.07(13) . . ?
O1 S1 C1 106.93(12) . . ?
O2 S1 C2 108.91(8) . . ?
O1 S1 C2 106.49(8) . . ?
C1 S1 C2 107.57(11) . . ?
N1 C4 C13 108.32(16) . . ?
N1 C4 C12 109.98(16) . . ?
C13 C4 C12 110.47(16) . . ?
N1 C4 C5 106.74(14) . . ?
C13 C4 C5 110.21(15) . . ?
C12 C4 C5 111.01(17) . . ?

loop_
_geom_bond_atom_site_label_1
_geom_bond_atom_site_label_2
_geom_bond_distance
_geom_bond_site_symmetry_2
_geom_bond_publ_flag
C1 S1 1.753(2) . ?
C1 H1 0.99(3) . ?
C1 H3 0.88(3) . ?
C1 H2 0.96(3) . ?
C2 C5 1.535(2) . ?
C2 C3 1.552(2) . ?
C2 S1 1.7919(16) . ?
C2 H9 0.963(19) . ?
C3 N1 1.452(2) . ?
C3 C6 1.506(2) . ?
C3 H8 0.98(2) . ?
N1 C4 1.463(2) . ?
N1 H18 0.86(2) . ?
C5 C4 1.562(3) . ?
C5 H10 0.90(2) . ?
C5 H11 0.95(2) . ?
C6 C7 1.387(3) . ?
C6 C11 1.387(2) . ?
C7 C8 1.383(3) . ?
C7 H4 0.88(2) . ?
C8 C9 1.374(3) . ?
C8 H5 0.94(3) . ?
C9 C10 1.380(3) . ?
C9 Br1 1.8967(19) . ?
C10 C11 1.382(3) . ?
C10 H6 0.84(3) . ?
C11 H7 0.92(3) . ?
C12 C4 1.529(3) . ?
C12 H14 0.96(3) . ?
C12 H12 0.95(3) . ?
C12 H13 1.00(3) . ?
C13 O4 1.194(3) . ?
C13 O3 1.329(3) . ?
C13 C4 1.523(3) . ?
C14 O3 1.452(3) . ?
C14 H17 0.97(3) . ?
C14 H15 0.92(4) . ?
C14 H16 0.88(4) . ?
O1 S1 1.4391(14) . ?
O2 S1 1.4337(15) . ?
